data_4117060
loop_
_publ_author_name
'David A. Vicic'
'William D. Jones'

_publ_section_title
;
 Room-Temperature Desulfurization of Dibenzothiophene Mediated by
 [(i-Pr2PCH2)2NiH]2
;
_journal_name_full 'Journal of the American Chemical Society'
_journal_page_first 10855
_journal_page_last 10856
_journal_paper_doi 10.1021/ja972544f
_journal_volume 119
_journal_year 1997
_chemical_formula_sum 'C28 H65 F6 Ni2 P5 S'
_chemical_formula_weight 820.13
_chemical_name_systematic
; 
 ? 
;
_space_group_IT_number 2
_symmetry_cell_setting triclinic
_symmetry_space_group_name_Hall '-P 1'
_symmetry_space_group_name_H-M 'P -1'
_atom_sites_solution_hydrogens geom
_atom_sites_solution_primary direct
_atom_sites_solution_secondary difmap
_audit_creation_method SHELXL
_cell_angle_alpha 118.5080(10)
_cell_angle_beta 92.7060(10)
_cell_angle_gamma 104.8550(10)
_cell_formula_units_Z 4
_cell_length_a 16.34770(10)
_cell_length_b 16.6742(2)
_cell_length_c 17.21450(10)
_cell_measurement_temperature 193(2)
_cell_volume 3905.41(8)
_computing_cell_refinement 'Siemens SAINT'
_computing_data_collection 'Siemens SAINT'
_computing_data_reduction 'Siemens XPREP'
_computing_molecular_graphics 'Siemens SHELXTL'
_computing_publication_material 'Siemens SHELXTL'
_computing_structure_refinement 'SHELXL-93 (Sheldrick, 1993)'
_computing_structure_solution 'SHELXS-86 (Sheldrick, 1990)'
_diffrn_ambient_temperature 193(2)
_diffrn_measurement_device 'Siemens SMART'
_diffrn_measurement_method '\w scans'
_diffrn_radiation_monochromator graphite
_diffrn_radiation_source 'normal-focus sealed tube'
_diffrn_radiation_type MoK\a
_diffrn_radiation_wavelength 0.71073
_diffrn_reflns_av_R_equivalents 0.0200
_diffrn_reflns_av_sigmaI/netI 0.0457
_diffrn_reflns_limit_h_max 21
_diffrn_reflns_limit_h_min -15
_diffrn_reflns_limit_k_max 19
_diffrn_reflns_limit_k_min -21
_diffrn_reflns_limit_l_max 22
_diffrn_reflns_limit_l_min -21
_diffrn_reflns_number 18127
_diffrn_reflns_theta_max 25.00
_diffrn_reflns_theta_min 1.32
_exptl_absorpt_coefficient_mu 1.269
_exptl_absorpt_correction_T_max 0.928
_exptl_absorpt_correction_T_min 0.756
_exptl_absorpt_correction_type SADABS
_exptl_crystal_colour orange
_exptl_crystal_density_diffrn 1.395
_exptl_crystal_density_meas ?
_exptl_crystal_density_method NA
_exptl_crystal_description plate
_exptl_crystal_F_000 1736
_exptl_crystal_size_max 0.10
_exptl_crystal_size_mid 0.25
_exptl_crystal_size_min 0.40
_refine_diff_density_max 1.125
_refine_diff_density_min -0.661
_refine_diff_density_rms 0.077
_refine_ls_extinction_method none
_refine_ls_goodness_of_fit_all 1.045
_refine_ls_goodness_of_fit_obs 1.119
_refine_ls_matrix_type full
_refine_ls_number_parameters 765
_refine_ls_number_reflns 12160
_refine_ls_number_restraints 0
_refine_ls_restrained_S_all 1.044
_refine_ls_restrained_S_obs 1.119
_refine_ls_R_factor_all 0.0796
_refine_ls_R_factor_obs 0.0558
_refine_ls_shift/esd_max 0.180
_refine_ls_shift/esd_mean 0.007
_refine_ls_structure_factor_coef Fsqd
_refine_ls_weighting_details 'w=1/[\s^2^(Fo^2^)+(0.0416P)^2^+9.3513P] where P=(Fo^2^+2Fc^2^)/3'
_refine_ls_weighting_scheme calc
_refine_ls_wR_factor_all 0.1297
_refine_ls_wR_factor_obs 0.1176
_reflns_number_observed 8893
_reflns_number_total 12178
_reflns_observed_criterion >2sigma(I)
_cod_data_source_file ja972544f_2.cif
_cod_data_source_block sad_[(dippe)2Ni2(H)(S)]PF6
_cod_depositor_comments
;
The following automatic conversions were performed:

'_exptl_crystal_density_meas' value 'NA' was changed to '?' - the
value is perceived as not measured.

Automatic conversion script
Id: cif_fix_values 3008 2015-01-20 13:52:24Z robertas 

The following automatic conversions were performed:

'_refine_ls_weighting_scheme' value 'calc
w=1/[\s^2^(Fo^2^)+(0.0416P)^2^+9.3513P] where P=(Fo^2^+2Fc^2^)/3' was
changed to 'calc'. New tag '_refine_ls_weighting_details' was
created. The value of the new tag was set to
'w=1/[\s^2^(Fo^2^)+(0.0416P)^2^+9.3513P] where P=(Fo^2^+2Fc^2^)/3'.

Automatic conversion script
Id: cif_fix_values 3143 2015-03-26 13:38:13Z robertas 
;
_cod_original_cell_volume 3905.40(6)
_cod_database_code 4117060

loop_
_symmetry_equiv_pos_as_xyz
'x, y, z'
'-x, -y, -z'

loop_
_atom_site_aniso_label
_atom_site_aniso_U_11
_atom_site_aniso_U_22
_atom_site_aniso_U_33
_atom_site_aniso_U_23
_atom_site_aniso_U_13
_atom_site_aniso_U_12
Ni1 0.0309(4) 0.0359(4) 0.0239(3) 0.0152(3) 0.0007(3) 0.0147(3)
Ni2 0.0258(3) 0.0411(4) 0.0238(3) 0.0193(3) 0.0064(3) 0.0149(3)
Ni3 0.0275(3) 0.0378(4) 0.0229(3) 0.0172(3) 0.0036(3) 0.0111(3)
Ni4 0.0221(3) 0.0364(4) 0.0252(3) 0.0177(3) 0.0058(3) 0.0106(3)
P1 0.0332(8) 0.0547(9) 0.0534(10) 0.0306(8) -0.0075(7) 0.0101(7)
P2 0.0546(9) 0.0445(8) 0.0240(7) 0.0173(6) -0.0012(6) 0.0190(7)
P3 0.0239(7) 0.0463(8) 0.0279(7) 0.0234(6) 0.0042(5) 0.0105(6)
P4 0.0426(8) 0.0370(8) 0.0269(7) 0.0166(6) 0.0062(6) 0.0021(6)
P5 0.0363(8) 0.0598(10) 0.0423(9) 0.0325(8) 0.0065(6) 0.0148(7)
P6 0.0271(7) 0.0370(7) 0.0326(7) 0.0150(6) -0.0003(6) 0.0107(6)
P7 0.0506(9) 0.0485(8) 0.0256(7) 0.0219(7) 0.0045(6) 0.0160(7)
P8 0.0262(7) 0.0367(7) 0.0269(7) 0.0174(6) 0.0038(5) 0.0128(5)
P9 0.0285(7) 0.0357(7) 0.0344(7) 0.0183(6) 0.0098(6) 0.0094(6)
P10 0.0376(8) 0.0552(9) 0.0431(9) 0.0297(8) 0.0057(7) 0.0142(7)
S1 0.0261(7) 0.0681(9) 0.0419(8) 0.0389(7) 0.0043(6) 0.0120(6)
S2 0.0235(7) 0.0646(9) 0.0417(8) 0.0391(7) 0.0044(6) 0.0085(6)
F1 0.050(2) 0.072(2) 0.073(2) 0.045(2) 0.024(2) 0.016(2)
F2 0.106(3) 0.141(4) 0.134(4) 0.109(4) 0.066(3) 0.090(3)
F3 0.068(3) 0.122(4) 0.158(4) 0.113(4) 0.032(3) 0.045(2)
F4 0.074(3) 0.094(3) 0.059(2) 0.019(2) 0.011(2) 0.009(2)
F5 0.039(2) 0.115(3) 0.079(3) 0.064(3) 0.014(2) 0.015(2)
F6 0.094(3) 0.114(4) 0.043(2) 0.022(2) 0.005(2) -0.008(3)
F7 0.150(5) 0.171(5) 0.243(7) 0.174(6) 0.114(5) 0.112(4)
F8 0.048(2) 0.103(3) 0.081(3) 0.061(2) 0.017(2) 0.011(2)
F9 0.046(2) 0.087(3) 0.068(2) 0.045(2) 0.015(2) 0.013(2)
F10 0.093(3) 0.205(6) 0.041(2) 0.038(3) -0.002(2) -0.035(4)
F11 0.107(4) 0.128(4) 0.050(2) 0.033(3) -0.001(2) -0.037(3)
F12 0.109(4) 0.134(4) 0.257(7) 0.151(5) 0.092(4) 0.084(3)
C1 0.053(4) 0.046(4) 0.063(4) 0.021(3) -0.006(3) 0.000(3)
C2 0.137(8) 0.058(5) 0.062(5) 0.014(4) 0.033(5) 0.016(5)
C3 0.061(5) 0.076(5) 0.133(8) 0.049(5) -0.038(5) -0.026(4)
C4 0.036(3) 0.066(4) 0.104(6) 0.051(4) 0.016(3) 0.029(3)
C5 0.052(4) 0.084(5) 0.087(5) 0.045(4) 0.033(4) 0.035(4)
C6 0.120(8) 0.081(6) 0.221(12) 0.093(7) 0.104(8) 0.069(6)
C7 0.095(5) 0.061(4) 0.027(3) 0.024(3) 0.019(3) 0.038(4)
C8 0.171(9) 0.049(4) 0.071(5) 0.007(4) 0.057(6) 0.031(5)
C9 0.080(5) 0.084(5) 0.053(4) 0.039(4) 0.029(4) 0.039(4)
C10 0.073(4) 0.052(4) 0.046(3) 0.033(3) 0.015(3) 0.031(3)
C11 0.093(5) 0.076(5) 0.073(5) 0.057(4) 0.026(4) 0.035(4)
C12 0.130(7) 0.056(4) 0.089(5) 0.045(4) 0.051(5) 0.052(5)
C13 0.060(5) 0.183(10) 0.131(8) 0.128(8) -0.034(5) -0.005(5)
C14 0.063(5) 0.116(6) 0.064(5) 0.058(5) -0.018(4) 0.018(4)
C15\ 0.038(3) 0.052(3) 0.050(3) 0.028(3) 0.018(3) 0.018(3)
C16 0.069(4) 0.053(4) 0.057(4) 0.019(3) 0.029(3) 0.028(3)
C17 0.039(4) 0.075(5) 0.120(7) 0.046(5) 0.021(4) 0.021(3)
C18 0.106(6) 0.034(3) 0.102(6) 0.025(4) 0.067(5) 0.020(4)
C19 0.162(9) 0.097(7) 0.155(9) 0.089(7) 0.101(8) 0.075(7)
C20 0.103(7) 0.086(6) 0.120(7) 0.058(6) 0.044(6) 0.029(5)
C21 0.042(3) 0.048(3) 0.033(3) 0.024(3) 0.001(2) 0.020(3)
C22 0.049(3) 0.040(3) 0.049(3) 0.021(3) 0.007(3) 0.012(3)
C23 0.061(4) 0.070(4) 0.048(4) 0.030(3) 0.008(3) 0.037(3)
C24 0.043(3) 0.043(3) 0.024(3) 0.017(2) 0.010(2) 0.010(2)
C25 0.079(5) 0.066(4) 0.028(3) 0.017(3) 0.004(3) 0.028(4)
C26 0.062(4) 0.052(4) 0.049(4) 0.023(3) 0.026(3) 0.031(3)
C27 0.028(3) 0.082(4) 0.062(4) 0.053(4) -0.005(3) 0.006(3)
C28 0.064(5) 0.148(8) 0.053(4) 0.064(5) -0.028(4) -0.059(5)
C29 0.041(3) 0.038(3) 0.051(3) 0.019(3) 0.005(3) 0.014(3)
C30 0.091(5) 0.047(4) 0.073(5) 0.026(4) 0.024(4) 0.035(4)
C31 0.053(4) 0.046(4) 0.086(5) 0.026(4) -0.009(4) 0.001(3)
C32 0.026(3) 0.054(3) 0.049(3) 0.023(3) 0.006(2) 0.016(2)
C33 0.079(5) 0.057(4) 0.064(4) 0.030(3) 0.028(4) 0.038(4)
C34 0.045(4) 0.079(4) 0.052(4) 0.036(3) 0.022(3) 0.028(3)
C35 0.075(5) 0.072(4) 0.032(3) 0.030(3) 0.021(3) 0.026(4)
C36 0.113(7) 0.071(5) 0.055(4) 0.000(4) 0.042(4) 0.026(5)
C37 0.084(5) 0.092(5) 0.054(4) 0.032(4) 0.039(4) 0.039(4)
C38 0.059(4) 0.057(4) 0.050(4) 0.037(3) 0.005(3) 0.013(3)
C39 0.114(6) 0.042(4) 0.059(4) 0.023(3) 0.022(4) 0.020(4)
C40 0.103(6) 0.088(5) 0.078(5) 0.067(5) 0.012(4) 0.031(5)
C41 0.045(3) 0.060(4) 0.033(3) 0.020(3) -0.005(3) 0.015(3)
C42 0.061(4) 0.064(4) 0.031(3) 0.026(3) -0.002(3) 0.026(3)
C43 0.039(3) 0.042(3) 0.033(3) 0.019(2) 0.015(2) 0.015(2)
C44 0.065(4) 0.053(4) 0.053(4) 0.026(3) 0.022(3) 0.033(3)
C45 0.074(4) 0.059(4) 0.024(3) 0.017(3) 0.014(3) 0.024(3)
C46 0.044(3) 0.039(3) 0.037(3) 0.019(2) -0.001(2) 0.016(2)
C47 0.056(4) 0.048(3) 0.055(4) 0.022(3) 0.011(3) 0.028(3)
C48 0.056(4) 0.046(3) 0.057(4) 0.033(3) 0.004(3) 0.009(3)
C49 0.037(3) 0.034(3) 0.049(3) 0.019(3) 0.017(3) 0.009(2)
C50 0.085(5) 0.045(3) 0.056(4) 0.027(3) 0.024(3) 0.031(3)
C51 0.112(6) 0.061(4) 0.064(4) 0.043(4) 0.014(4) 0.021(4)
C52 0.041(3) 0.054(4) 0.051(3) 0.025(3) 0.025(3) 0.019(3)
C53 0.073(5) 0.045(4) 0.064(4) 0.017(3) 0.034(4) 0.018(3)
C54 0.055(4) 0.070(5) 0.101(6) 0.034(4) 0.051(4) 0.021(4)
C55 0.027(3) 0.050(3) 0.044(3) 0.024(3) -0.001(2) 0.009(2)
C56 0.029(3) 0.044(3) 0.051(3) 0.021(3) 0.007(2) 0.015(2)

loop_
_atom_site_label
_atom_site_type_symbol
_atom_site_fract_x
_atom_site_fract_y
_atom_site_fract_z
_atom_site_U_iso_or_equiv
_atom_site_thermal_displace_type
_atom_site_occupancy
_atom_site_calc_flag
_atom_site_refinement_flags
H1 H 1.2419(29) 0.9112(33) 0.6876(31) 0.041(14) Uiso 1 d .
H2 H 0.2389(40) 0.3952(44) 0.1815(42) 0.087(21) Uiso 1 d .
Ni1 Ni 1.34155(4) 0.96652(4) 0.71940(4) 0.0295(2) Uani 1 d .
Ni2 Ni 1.20787(4) 0.91736(4) 0.60690(4) 0.0280(2) Uani 1 d .
Ni3 Ni 0.34205(4) 0.45701(4) 0.21472(4) 0.0285(2) Uani 1 d .
Ni4 Ni 0.20451(4) 0.40551(4) 0.10311(4) 0.0267(2) Uani 1 d .
P1 P 1.47833(9) 1.03680(11) 0.75804(11) 0.0471(4) Uani 1 d .
P2 P 1.34459(10) 0.93432(10) 0.82693(9) 0.0407(3) Uani 1 d .
P3 P 1.16137(8) 0.91158(10) 0.48525(8) 0.0308(3) Uani 1 d .
P4 P 1.08156(9) 0.82875(10) 0.59854(9) 0.0377(3) Uani 1 d .
P5 P 0.79044(9) 0.54536(11) 0.35582(10) 0.0433(4) Uani 1 d .
P6 P 0.47816(8) 0.53441(9) 0.25223(9) 0.0335(3) Uani 1 d .
P7 P 0.35393(10) 0.42460(10) 0.32162(9) 0.0403(3) Uani 1 d .
P8 P 0.15929(8) 0.39942(9) -0.01962(8) 0.0288(3) Uani 1 d .
P9 P 0.07363(8) 0.33212(9) 0.10308(9) 0.0327(3) Uani 1 d .
P10 P -0.20305(9) 0.05703(11) -0.13745(10) 0.0434(4) Uani 1 d .
S1 S 1.33319(8) 1.00034(11) 0.61651(9) 0.0412(3) Uani 1 d .
S2 S 0.32951(8) 0.48580(11) 0.10891(9) 0.0391(3) Uani 1 d .
F1 F 0.7023(2) 0.4988(3) 0.3770(2) 0.0615(9) Uani 1 d .
F2 F 0.8322(3) 0.4785(4) 0.3713(3) 0.0966(15) Uani 1 d .
F3 F 0.7466(3) 0.6126(3) 0.3418(3) 0.0934(14) Uani 1 d .
F4 F 0.8209(3) 0.6242(3) 0.4603(3) 0.0885(13) Uani 1 d .
F5 F 0.8781(2) 0.5931(3) 0.3358(3) 0.0730(11) Uani 1 d .
F6 F 0.7582(3) 0.4694(3) 0.2525(2) 0.101(2) Uani 1 d .
F7 F -0.2383(4) 0.1356(4) -0.1368(5) 0.141(2) Uani 1 d .
F8 F -0.1155(2) 0.1013(3) -0.1594(3) 0.0735(11) Uani 1 d .
F9 F -0.2910(2) 0.0129(3) -0.1148(2) 0.0655(10) Uani 1 d .
F10 F -0.2421(3) -0.0075(5) -0.2382(3) 0.142(3) Uani 1 d .
F11 F -0.1666(3) 0.1249(4) -0.0336(3) 0.117(2) Uani 1 d .
F12 F -0.1686(3) -0.0203(4) -0.1357(5) 0.131(2) Uani 1 d .
C1 C 1.5127(4) 1.1650(4) 0.7928(5) 0.061(2) Uani 1 d .
H1A H 1.4951(4) 1.1678(4) 0.7379(5) 0.073 Uiso 1 calc R
C2 C 1.4630(6) 1.2193(5) 0.8627(5) 0.096(3) Uani 1 d .
H2A H 1.4010(6) 1.1848(5) 0.8407(5) 0.144 Uiso 1 calc R
H2B H 1.4750(6) 1.2843(5) 0.8721(5) 0.144 Uiso 1 calc R
H2C H 1.4815(6) 1.2233(5) 0.9198(5) 0.144 Uiso 1 calc R
C3 C 1.6108(5) 1.2151(6) 0.8229(6) 0.104(3) Uani 1 d .
H3A H 1.6398(5) 1.1781(6) 0.7764(6) 0.156 Uiso 1 calc R
H3B H 1.6308(5) 1.2191(6) 0.8796(6) 0.156 Uiso 1 calc R
H3C H 1.6244(5) 1.2801(6) 0.8320(6) 0.156 Uiso 1 calc R
C4 C 1.5463(4) 0.9836(5) 0.6772(5) 0.062(2) Uani 1 d .
H4A H 1.6073(4) 1.0131(5) 0.7114(5) 0.075 Uiso 1 calc R
C5 C 1.5441(4) 1.0047(5) 0.6006(5) 0.070(2) Uani 1 d .
H5A H 1.5598(4) 1.0744(5) 0.6255(5) 0.105 Uiso 1 calc R
H5B H 1.4858(4) 0.9733(5) 0.5632(5) 0.105 Uiso 1 calc R
H5C H 1.5853(4) 0.9801(5) 0.5636(5) 0.105 Uiso 1 calc R
C6 C 1.5220(6) 0.8758(6) 0.6397(7) 0.123(4) Uani 1 d .
H6A H 1.5236(6) 0.8630(6) 0.6896(7) 0.184 Uiso 1 calc R
H6B H 1.5630(6) 0.8507(6) 0.6027(7) 0.184 Uiso 1 calc R
H6C H 1.4636(6) 0.8440(6) 0.6025(7) 0.184 Uiso 1 calc R
C7 C 1.2840(5) 0.9903(4) 0.9165(4) 0.057(2) Uani 1 d .
H7A H 1.3000(5) 0.9798(4) 0.9670(4) 0.069 Uiso 1 calc R
C8 C 1.3100(6) 1.0981(5) 0.9537(5) 0.107(3) Uani 1 d .
H8A H 1.3727(6) 1.1264(5) 0.9757(5) 0.160 Uiso 1 calc R
H8B H 1.2807(6) 1.1271(5) 1.0035(5) 0.160 Uiso 1 calc R
H8C H 1.2935(6) 1.1103(5) 0.9059(5) 0.160 Uiso 1 calc R
C9 C 1.1883(4) 0.9434(5) 0.8819(4) 0.067(2) Uani 1 d .
H9A H 1.1737(4) 0.8741(5) 0.8586(4) 0.100 Uiso 1 calc R
H9B H 1.1707(4) 0.9542(5) 0.8334(4) 0.100 Uiso 1 calc R
H9C H 1.1580(4) 0.9712(5) 0.9311(4) 0.100 Uiso 1 calc R
C10 C 1.3106(4) 0.8076(4) 0.7962(4) 0.0509(15) Uani 1 d .
H10A H 1.2478(4) 0.7799(4) 0.7678(4) 0.061 Uiso 1 calc R
C11 C 1.3203(5) 0.7908(5) 0.8760(5) 0.070(2) Uani 1 d .
H11A H 1.2897(5) 0.8266(5) 0.9212(5) 0.105 Uiso 1 calc R
H11B H 1.3816(5) 0.8130(5) 0.9030(5) 0.105 Uiso 1 calc R
H11C H 1.2958(5) 0.7219(5) 0.8545(5) 0.105 Uiso 1 calc R
C12 C 1.3578(5) 0.7524(5) 0.7252(5) 0.082(2) Uani 1 d .
H12A H 1.3513(5) 0.7637(5) 0.6747(5) 0.123 Uiso 1 calc R
H12B H 1.3334(5) 0.6834(5) 0.7033(5) 0.123 Uiso 1 calc R
H12C H 1.4193(5) 0.7745(5) 0.7518(5) 0.123 Uiso 1 calc R
C13 C 1.5177(5) 1.0353(7) 0.8584(6) 0.114(4) Uani 1 d .
H13A H 1.5663(5) 1.0087(7) 0.8468(6) 0.137 Uiso 1 calc R
H13B H 1.5411(5) 1.1027(7) 0.9088(6) 0.137 Uiso 1 calc R
C14 C 1.4574(4) 0.9827(6) 0.8870(5) 0.079(2) Uani 1 d .
H14A H 1.4595(4) 1.0250(6) 0.9520(5) 0.094 Uiso 1 calc R
H14B H 1.4760(4) 0.9283(6) 0.8808(5) 0.094 Uiso 1 calc R
C15\ C 1.0186(3) 0.8868(4) 0.6840(4) 0.0444(13) Uani 1 d .
H15A H 1.0308(3) 0.8745(4) 0.7340(4) 0.053 Uiso 1 calc R
C16 C 1.0490(4) 0.9953(4) 0.7248(4) 0.061(2) Uani 1 d .
H16A H 1.1117(4) 1.0204(4) 0.7462(4) 0.091 Uiso 1 calc R
H16B H 1.0208(4) 1.0245(4) 0.7755(4) 0.091 Uiso 1 calc R
H16C H 1.0340(4) 1.0109(4) 0.6789(4) 0.091 Uiso 1 calc R
C17 C 0.9211(4) 0.8464(5) 0.6504(5) 0.079(2) Uani 1 d .
H17A H 0.9022(4) 0.7764(5) 0.6243(5) 0.118 Uiso 1 calc R
H17B H 0.9057(4) 0.8615(5) 0.6043(5) 0.118 Uiso 1 calc R
H17C H 0.8925(4) 0.8753(5) 0.7010(5) 0.118 Uiso 1 calc R
C18 C 1.0851(5) 0.7223(4) 0.6090(6) 0.084(3) Uani 1 d .
H18A H 1.1111(5) 0.7483(4) 0.6734(6) 0.101 Uiso 1 calc R
C19 C 1.1491(6) 0.6760(6) 0.5512(7) 0.117(4) Uani 1 d .
H19A H 1.2040(6) 0.7262(6) 0.5661(7) 0.175 Uiso 1 calc R
H19B H 1.1241(6) 0.6448(6) 0.4870(7) 0.175 Uiso 1 calc R
H19C H 1.1593(6) 0.6280(6) 0.5646(7) 0.175 Uiso 1 calc R
C20 C 1.0063(5) 0.6524(6) 0.5895(6) 0.100(3) Uani 1 d .
H20A H 0.9674(5) 0.6828(6) 0.6263(6) 0.150 Uiso 1 calc R
H20B H 1.0158(5) 0.6043(6) 0.6030(6) 0.150 Uiso 1 calc R
H20C H 0.9804(5) 0.6210(6) 0.5254(6) 0.150 Uiso 1 calc R
C21 C 1.1663(3) 1.0244(4) 0.4868(3) 0.0385(12) Uani 1 d .
H21A H 1.1171(3) 1.0088(4) 0.4398(3) 0.046 Uiso 1 calc R
C22 C 1.2490(3) 1.0692(4) 0.4651(4) 0.0471(14) Uani 1 d .
H22A H 1.2570(3) 1.0219(4) 0.4066(4) 0.071 Uiso 1 calc R
H22B H 1.2983(3) 1.0890(4) 0.5121(4) 0.071 Uiso 1 calc R
H22C H 1.2448(3) 1.1256(4) 0.4626(4) 0.071 Uiso 1 calc R
C23 C 1.1527(4) 1.0970(5) 0.5775(4) 0.056(2) Uani 1 d .
H23A H 1.0994(4) 1.0674(5) 0.5908(4) 0.085 Uiso 1 calc R
H23B H 1.1483(4) 1.1534(5) 0.5753(4) 0.085 Uiso 1 calc R
H23C H 1.2017(4) 1.1168(5) 0.6248(4) 0.085 Uiso 1 calc R
C24 C 1.2081(3) 0.8448(4) 0.3880(3) 0.0373(12) Uani 1 d .
H24A H 1.2657(3) 0.8900(4) 0.3959(3) 0.045 Uiso 1 calc R
C25 C 1.1553(4) 0.8166(5) 0.2976(4) 0.060(2) Uani 1 d .
H25A H 1.1454(4) 0.8737(5) 0.3011(4) 0.090 Uiso 1 calc R
H25B H 1.0996(4) 0.7682(5) 0.2845(4) 0.090 Uiso 1 calc R
H25C H 1.1871(4) 0.7901(5) 0.2496(4) 0.090 Uiso 1 calc R
C26 C 1.2252(4) 0.7587(4) 0.3861(4) 0.052(2) Uani 1 d .
H26A H 1.2589(4) 0.7791(4) 0.4446(4) 0.079 Uiso 1 calc R
H26B H 1.2575(4) 0.7317(4) 0.3387(4) 0.079 Uiso 1 calc R
H26C H 1.1701(4) 0.7098(4) 0.3737(4) 0.079 Uiso 1 calc R
C27 C 1.0446(3) 0.8474(5) 0.4536(4) 0.053(2) Uani 1 d .
H27A H 1.0132(3) 0.8950(5) 0.4760(4) 0.064 Uiso 1 calc R
H27B H 1.0274(3) 0.8093(5) 0.3870(4) 0.064 Uiso 1 calc R
C28 C 1.0198(5) 0.7847(6) 0.4886(4) 0.104(3) Uani 1 d .
H28A H 1.0260(5) 0.7216(6) 0.4460(4) 0.124 Uiso 1 calc R
H28B H 0.9580(5) 0.7742(6) 0.4922(4) 0.124 Uiso 1 calc R
C29 C 0.5073(3) 0.6593(4) 0.2784(4) 0.0452(14) Uani 1 d .
H29A H 0.4897(3) 0.6571(4) 0.2208(4) 0.054 Uiso 1 calc R
C30 C 0.4552(5) 0.7137(4) 0.3445(5) 0.069(2) Uani 1 d .
H30A H 0.3936(5) 0.6769(4) 0.3220(5) 0.104 Uiso 1 calc R
H30B H 0.4652(5) 0.7769(4) 0.3502(5) 0.104 Uiso 1 calc R
H30C H 0.4735(5) 0.7220(4) 0.4037(5) 0.104 Uiso 1 calc R
C31 C 0.6038(4) 0.7141(4) 0.3109(5) 0.069(2) Uani 1 d .
H31A H 0.6354(4) 0.6778(4) 0.2674(5) 0.103 Uiso 1 calc R
H31B H 0.6231(4) 0.7224(4) 0.3698(5) 0.103 Uiso 1 calc R
H31C H 0.6148(4) 0.7774(4) 0.3164(5) 0.103 Uiso 1 calc R
C32 C 0.5487(3) 0.4821(4) 0.1749(4) 0.0436(13) Uani 1 d .
H32A H 0.6098(3) 0.5179(4) 0.2086(4) 0.052 Uiso 1 calc R
C33 C 0.5312(4) 0.3765(4) 0.1479(4) 0.063(2) Uani 1 d .
H33A H 0.5370(4) 0.3716(4) 0.2023(4) 0.094 Uiso 1 calc R
H33B H 0.5729(4) 0.3514(4) 0.1120(4) 0.094 Uiso 1 calc R
H33C H 0.4725(4) 0.3389(4) 0.1121(4) 0.094 Uiso 1 calc R
C34 C 0.5401(4) 0.4915(5) 0.0912(4) 0.055(2) Uani 1 d .
H34A H 0.5515(4) 0.5594(5) 0.1096(4) 0.083 Uiso 1 calc R
H34B H 0.4815(4) 0.4543(5) 0.0551(4) 0.083 Uiso 1 calc R
H34C H 0.5819(4) 0.4669(5) 0.0551(4) 0.083 Uiso 1 calc R
C35 C 0.3068(4) 0.4859(5) 0.4200(4) 0.057(2) Uani 1 d .
H35A H 0.3199(4) 0.4654(5) 0.4638(4) 0.069 Uiso 1 calc R
C36 C 0.3454(5) 0.5942(5) 0.4674(5) 0.093(3) Uani 1 d .
H36A H 0.4083(5) 0.6124(5) 0.4843(5) 0.140 Uiso 1 calc R
H36B H 0.3217(5) 0.6236(5) 0.5217(5) 0.140 Uiso 1 calc R
H36C H 0.3314(5) 0.6167(5) 0.4269(5) 0.140 Uiso 1 calc R
C37 C 0.2095(5) 0.4548(5) 0.3927(4) 0.076(2) Uani 1 d .
H37A H 0.1861(5) 0.3845(5) 0.3621(4) 0.114 Uiso 1 calc R
H37B H 0.1946(5) 0.4764(5) 0.3516(4) 0.114 Uiso 1 calc R
H37C H 0.1849(5) 0.4833(5) 0.4465(4) 0.114 Uiso 1 calc R
C38 C 0.3152(4) 0.2976(4) 0.2913(4) 0.052(2) Uani 1 d .
H38A H 0.2508(4) 0.2761(4) 0.2738(4) 0.063 Uiso 1 calc R
C39 C 0.3472(5) 0.2363(4) 0.2079(4) 0.074(2) Uani 1 d .
H39A H 0.3333(5) 0.2498(4) 0.1602(4) 0.110 Uiso 1 calc R
H39B H 0.3190(5) 0.1680(4) 0.1867(4) 0.110 Uiso 1 calc R
H39C H 0.4099(5) 0.2517(4) 0.2231(4) 0.110 Uiso 1 calc R
C40 C 0.3355(5) 0.2793(5) 0.3678(5) 0.079(2) Uani 1 d .
H40A H 0.3142(5) 0.3197(5) 0.4202(5) 0.119 Uiso 1 calc R
H40B H 0.3981(5) 0.2950(5) 0.3842(5) 0.119 Uiso 1 calc R
H40C H 0.3072(5) 0.2113(5) 0.3479(5) 0.119 Uiso 1 calc R
C41 C 0.5221(4) 0.5458(4) 0.3587(4) 0.0490(15) Uani 1 d .
H41A H 0.5831(4) 0.5473(4) 0.3604(4) 0.059 Uiso 1 calc R
H41B H 0.5204(4) 0.6070(4) 0.4101(4) 0.059 Uiso 1 calc R
C42 C 0.4699(4) 0.4615(4) 0.3676(4) 0.0506(15) Uani 1 d .
H42A H 0.4781(4) 0.4802(4) 0.4321(4) 0.061 Uiso 1 calc R
H42B H 0.4916(4) 0.4063(4) 0.3351(4) 0.061 Uiso 1 calc R
C43 C 0.2113(3) 0.3425(4) -0.1156(3) 0.0375(12) Uani 1 d .
H43A H 0.2685(3) 0.3903(4) -0.1043(3) 0.045 Uiso 1 calc R
C44 C 0.2286(4) 0.2541(4) -0.1218(4) 0.053(2) Uani 1 d .
H44A H 0.2621(4) 0.2721(4) -0.0640(4) 0.080 Uiso 1 calc R
H44B H 0.2612(4) 0.2292(4) -0.1695(4) 0.080 Uiso 1 calc R
H44C H 0.1736(4) 0.2044(4) -0.1359(4) 0.080 Uiso 1 calc R
C45 C 0.1591(4) 0.3177(4) -0.2046(3) 0.053(2) Uani 1 d .
H45A H 0.1489(4) 0.3756(4) -0.1988(3) 0.080 Uiso 1 calc R
H45B H 0.1036(4) 0.2684(4) -0.2193(3) 0.080 Uiso 1 calc R
H45C H 0.1913(4) 0.2932(4) -0.2528(3) 0.080 Uiso 1 calc R
C46 C 0.1581(3) 0.5133(4) -0.0122(3) 0.0401(13) Uani 1 d .
H46A H 0.1095(3) 0.4965(4) -0.0604(3) 0.048 Uiso 1 calc R
C47 C 0.1381(4) 0.5799(4) 0.0778(4) 0.053(2) Uani 1 d .
H47A H 0.0853(4) 0.5449(4) 0.0875(4) 0.079 Uiso 1 calc R
H47B H 0.1298(4) 0.6356(4) 0.0769(4) 0.079 Uiso 1 calc R
H47C H 0.1863(4) 0.6018(4) 0.1267(4) 0.079 Uiso 1 calc R
C48 C 0.2395(4) 0.5656(4) -0.0291(4) 0.0515(15) Uani 1 d .
H48A H 0.2513(4) 0.5218(4) -0.0870(4) 0.077 Uiso 1 calc R
H48B H 0.2882(4) 0.5875(4) 0.0194(4) 0.077 Uiso 1 calc R
H48C H 0.2317(4) 0.6212(4) -0.0305(4) 0.077 Uiso 1 calc R
C49 C 0.0432(3) 0.2060(4) 0.0771(4) 0.0416(13) Uani 1 d .
H49A H -0.0207(3) 0.1826(4) 0.0720(4) 0.050 Uiso 1 calc R
C50 C 0.0646(4) 0.1422(4) -0.0132(4) 0.059(2) Uani 1 d .
H50A H 0.0360(4) 0.1482(4) -0.0605(4) 0.088 Uiso 1 calc R
H50B H 0.0444(4) 0.0750(4) -0.0278(4) 0.088 Uiso 1 calc R
H50C H 0.1272(4) 0.1624(4) -0.0091(4) 0.088 Uiso 1 calc R
C51 C 0.0864(5) 0.1980(5) 0.1507(5) 0.075(2) Uani 1 d .
H51A H 0.0721(5) 0.2393(5) 0.2081(5) 0.113 Uiso 1 calc R
H51B H 0.1491(5) 0.2184(5) 0.1554(5) 0.113 Uiso 1 calc R
H51C H 0.0662(5) 0.1310(5) 0.1367(5) 0.113 Uiso 1 calc R
C52 C 0.0288(3) 0.3926(4) 0.2045(4) 0.0481(14) Uani 1 d .
H52A H 0.0553(3) 0.3831(4) 0.2518(4) 0.058 Uiso 1 calc R
C53 C 0.0547(4) 0.5004(4) 0.2418(4) 0.065(2) Uani 1 d .
H53A H 0.1175(4) 0.5265(4) 0.2506(4) 0.097 Uiso 1 calc R
H53B H 0.0367(4) 0.5313(4) 0.2997(4) 0.097 Uiso 1 calc R
H53C H 0.0266(4) 0.5131(4) 0.1992(4) 0.097 Uiso 1 calc R
C54 C -0.0692(4) 0.3498(5) 0.1901(5) 0.078(2) Uani 1 d .
H54A H -0.0847(4) 0.2803(5) 0.1660(5) 0.117 Uiso 1 calc R
H54B H -0.0979(4) 0.3617(5) 0.1472(5) 0.117 Uiso 1 calc R
H54C H -0.0877(4) 0.3799(5) 0.2478(5) 0.117 Uiso 1 calc R
C55 C 0.0455(3) 0.3224(4) -0.0616(4) 0.0408(13) Uani 1 d .
H55A H 0.0150(3) 0.3421(4) -0.0972(4) 0.049 Uiso 1 calc R
H55B H 0.0427(3) 0.2547(4) -0.1018(4) 0.049 Uiso 1 calc R
C56 C 0.0003(3) 0.3295(4) 0.0160(4) 0.0419(13) Uani 1 d .
H56A H -0.0528(3) 0.2736(4) -0.0070(4) 0.050 Uiso 1 calc R
H56B H -0.0165(3) 0.3887(4) 0.0428(4) 0.050 Uiso 1 calc R

loop_
_atom_type_symbol
_atom_type_description
_atom_type_scat_dispersion_real
_atom_type_scat_dispersion_imag
_atom_type_scat_source
C C 0.0033 0.0016 'International Tables Vol C Tables 4.2.6.8 and 6.1.1.4'
H H 0.0000 0.0000 'International Tables Vol C Tables 4.2.6.8 and 6.1.1.4'
F F 0.0171 0.0103 'International Tables Vol C Tables 4.2.6.8 and 6.1.1.4'
P P 0.1023 0.0942 'International Tables Vol C Tables 4.2.6.8 and 6.1.1.4'
S S 0.1246 0.1234 'International Tables Vol C Tables 4.2.6.8 and 6.1.1.4'
Ni Ni 0.3393 1.1124 'International Tables Vol C Tables 4.2.6.8 and 6.1.1.4'

loop_
_geom_angle_atom_site_label_1
_geom_angle_atom_site_label_2
_geom_angle_atom_site_label_3
_geom_angle
S1 Ni1 P1 91.30(6)
S1 Ni1 P2 177.11(7)
P1 Ni1 P2 90.69(6)
S1 Ni1 Ni2 53.19(4)
P1 Ni1 Ni2 144.38(5)
P2 Ni1 Ni2 124.91(5)
S1 Ni2 P3 91.50(5)
S1 Ni2 P4 177.65(6)
P3 Ni2 P4 90.23(5)
S1 Ni2 Ni1 53.26(4)
P3 Ni2 Ni1 144.26(5)
P4 Ni2 Ni1 124.83(5)
S2 Ni3 P6 90.60(5)
S2 Ni3 P7 178.93(6)
P6 Ni3 P7 89.99(6)
S2 Ni3 Ni4 52.66(4)
P6 Ni3 Ni4 143.25(5)
P7 Ni3 Ni4 126.76(5)
S2 Ni4 P8 89.86(5)
S2 Ni4 P9 175.94(6)
P8 Ni4 P9 90.34(5)
S2 Ni4 Ni3 52.75(4)
P8 Ni4 Ni3 142.18(4)
P9 Ni4 Ni3 127.38(5)
C13 P1 C1 104.3(4)
C13 P1 C4 104.5(4)
C1 P1 C4 105.5(3)
C13 P1 Ni1 108.1(3)
C1 P1 Ni1 115.1(2)
C4 P1 Ni1 118.1(2)
C10 P2 C14 104.5(3)
C10 P2 C7 104.2(3)
C14 P2 C7 104.4(3)
C10 P2 Ni1 118.0(2)
C14 P2 Ni1 107.7(2)
C7 P2 Ni1 116.7(2)
C27 P3 C24 106.5(3)
C27 P3 C21 102.4(3)
C24 P3 C21 105.4(2)
C27 P3 Ni2 106.8(2)
C24 P3 Ni2 114.8(2)
C21 P3 Ni2 119.6(2)
C28 P4 C15\ 107.9(4)
C28 P4 C18 108.4(4)
C15\ P4 C18 103.7(3)
C28 P4 Ni2 106.3(2)
C15\ P4 Ni2 117.4(2)
C18 P4 Ni2 112.9(2)
F2 P5 F6 91.7(3)
F2 P5 F3 178.5(2)
F6 P5 F3 88.9(3)
F2 P5 F5 90.5(2)
F6 P5 F5 90.0(2)
F3 P5 F5 90.8(2)
F2 P5 F4 90.2(3)
F6 P5 F4 178.1(3)
F3 P5 F4 89.2(3)
F5 P5 F4 90.5(2)
F2 P5 F1 89.9(2)
F6 P5 F1 90.7(2)
F3 P5 F1 88.7(2)
F5 P5 F1 179.2(2)
F4 P5 F1 88.8(2)
C29 P6 C41 103.1(3)
C29 P6 C32 104.8(3)
C41 P6 C32 104.3(3)
C29 P6 Ni3 115.8(2)
C41 P6 Ni3 108.9(2)
C32 P6 Ni3 118.4(2)
C38 P7 C35 104.0(3)
C38 P7 C42 103.0(3)
C35 P7 C42 104.9(3)
C38 P7 Ni3 117.9(2)
C35 P7 Ni3 117.6(2)
C42 P7 Ni3 107.8(2)
C55 P8 C43 103.6(2)
C55 P8 C46 104.5(2)
C43 P8 C46 105.3(2)
C55 P8 Ni4 107.6(2)
C43 P8 Ni4 116.8(2)
C46 P8 Ni4 117.5(2)
C49 P9 C52 103.7(2)
C49 P9 C56 104.7(2)
C52 P9 C56 101.4(3)
C49 P9 Ni4 120.2(2)
C52 P9 Ni4 117.4(2)
C56 P9 Ni4 107.2(2)
F10 P10 F12 92.1(4)
F10 P10 F7 89.1(4)
F12 P10 F7 178.5(3)
F10 P10 F11 177.4(4)
F12 P10 F11 90.0(3)
F7 P10 F11 88.8(4)
F10 P10 F8 90.3(2)
F12 P10 F8 90.6(2)
F7 P10 F8 90.3(2)
F11 P10 F8 91.2(2)
F10 P10 F9 90.0(2)
F12 P10 F9 89.4(2)
F7 P10 F9 89.7(2)
F11 P10 F9 88.5(2)
F8 P10 F9 179.7(2)
Ni2 S1 Ni1 73.55(5)
Ni4 S2 Ni3 74.59(5)
C2 C1 C3 112.3(6)
C2 C1 P1 111.2(5)
C3 C1 P1 114.5(5)
C5 C4 C6 110.2(7)
C5 C4 P1 113.4(4)
C6 C4 P1 111.1(5)
C9 C7 C8 111.6(6)
C9 C7 P2 111.0(4)
C8 C7 P2 110.4(5)
C12 C10 C11 110.1(5)
C12 C10 P2 110.4(4)
C11 C10 P2 114.7(4)
C14 C13 P1 117.0(5)
C13 C14 P2 116.2(5)
C16 C15\ C17 110.2(5)
C16 C15\ P4 111.5(4)
C17 C15\ P4 114.6(4)
C20 C18 C19 110.8(7)
C20 C18 P4 117.0(7)
C19 C18 P4 108.9(5)
C23 C21 C22 110.2(5)
C23 C21 P3 109.9(4)
C22 C21 P3 114.3(4)
C26 C24 C25 111.5(5)
C26 C24 P3 112.9(3)
C25 C24 P3 112.8(4)
C28 C27 P3 112.9(4)
C27 C28 P4 114.2(5)
C31 C29 C30 111.2(5)
C31 C29 P6 114.4(4)
C30 C29 P6 111.1(4)
C34 C32 C33 110.4(5)
C34 C32 P6 113.2(4)
C33 C32 P6 110.2(4)
C36 C35 C37 111.1(6)
C36 C35 P7 112.3(4)
C37 C35 P7 110.4(4)
C40 C38 C39 111.5(6)
C40 C38 P7 114.9(4)
C39 C38 P7 110.1(4)
C42 C41 P6 110.6(4)
C41 C42 P7 111.7(4)
C44 C43 C45 111.2(5)
C44 C43 P8 111.3(4)
C45 C43 P8 112.0(4)
C48 C46 C47 110.6(5)
C48 C46 P8 114.2(4)
C47 C46 P8 111.0(4)
C51 C49 C50 110.4(5)
C51 C49 P9 111.5(4)
C50 C49 P9 110.7(4)
C53 C52 C54 110.6(5)
C53 C52 P9 111.5(4)
C54 C52 P9 113.7(4)
C56 C55 P8 111.3(3)
C55 C56 P9 109.8(3)

loop_
_geom_bond_atom_site_label_1
_geom_bond_atom_site_label_2
_geom_bond_distance
Ni1 S1 2.1080(14)
Ni1 P1 2.142(2)
Ni1 P2 2.1613(15)
Ni1 Ni2 2.5228(8)
Ni2 S1 2.1059(15)
Ni2 P3 2.1428(14)
Ni2 P4 2.1615(15)
Ni3 S2 2.1071(14)
Ni3 P6 2.1517(14)
Ni3 P7 2.1647(14)
Ni3 Ni4 2.5518(8)
Ni4 S2 2.1044(14)
Ni4 P8 2.1516(14)
Ni4 P9 2.1753(14)
P1 C13 1.828(7)
P1 C1 1.837(6)
P1 C4 1.852(7)
P2 C10 1.831(6)
P2 C14 1.839(6)
P2 C7 1.864(6)
P3 C27 1.839(5)
P3 C24 1.844(5)
P3 C21 1.850(5)
P4 C28 1.804(6)
P4 C15\ 1.858(5)
P4 C18 1.883(7)
P5 F2 1.561(4)
P5 F6 1.570(4)
P5 F3 1.576(4)
P5 F5 1.590(4)
P5 F4 1.592(4)
P5 F1 1.599(3)
P6 C29 1.828(5)
P6 C41 1.839(5)
P6 C32 1.848(5)
P7 C38 1.839(6)
P7 C35 1.838(6)
P7 C42 1.843(6)
P8 C55 1.843(5)
P8 C43 1.845(5)
P8 C46 1.847(5)
P9 C49 1.848(5)
P9 C52 1.850(5)
P9 C56 1.851(5)
P10 F10 1.528(4)
P10 F12 1.545(4)
P10 F7 1.557(5)
P10 F11 1.567(4)
P10 F8 1.585(4)
P10 F9 1.596(3)
C1 C2 1.534(9)
C1 C3 1.536(9)
C4 C5 1.520(9)
C4 C6 1.520(9)
C7 C9 1.502(9)
C7 C8 1.518(9)
C10 C12 1.523(8)
C10 C11 1.537(7)
C13 C14 1.415(9)
C15\ C16 1.519(8)
C15\ C17 1.524(8)
C18 C20 1.395(10)
C18 C19 1.568(10)
C21 C23 1.522(7)
C21 C22 1.524(7)
C24 C26 1.515(7)
C24 C25 1.535(7)
C27 C28 1.424(8)
C29 C31 1.525(8)
C29 C30 1.531(8)
C32 C34 1.527(7)
C32 C33 1.531(8)
C35 C36 1.511(9)
C35 C37 1.514(9)
C38 C40 1.527(7)
C38 C39 1.525(8)
C41 C42 1.527(8)
C43 C44 1.526(7)
C43 C45 1.529(7)
C46 C48 1.517(7)
C46 C47 1.527(7)
C49 C51 1.499(8)
C49 C50 1.527(7)
C52 C53 1.519(8)
C52 C54 1.531(8)
C55 C56 1.526(7)
